data_7209399
loop_
_publ_author_name
'Lehnis, B.'
'Straehle, J.'

_publ_section_title
;
 Synthesis and crystal structure of Cs3 (Au Br4)2 Br3
;
_journal_name_full
;
Zeitschrift fuer Naturforschung, Teil B. Anorganische Chemie, Organische
 Chemie (33,1978-41,1986)
;
_journal_page_first 1504
_journal_page_last 1508
_journal_volume 36
_journal_year 1981
_chemical_formula_sum 'Au2 Br11 Cs3'
_chemical_name_systematic 'Cs3 (Au Br4)2 Br3'
_space_group_IT_number 14
_symmetry_space_group_name_Hall '-P 2ybc'
_symmetry_space_group_name_H-M 'P 1 21/c 1'
_cell_angle_alpha 90
_cell_angle_beta 93.65
_cell_angle_gamma 90
_cell_formula_units_Z 4
_cell_length_a 7.706
_cell_length_b 16.063
_cell_length_c 18.454
_cell_volume 2279.630
_citation_journal_id_ASTM ZNBAD2
_cod_data_source_file gold_444.cif
_cod_data_source_block Au2Br11Cs3
_cod_original_cell_volume 2279.63
_cod_database_code 7209399

loop_
_symmetry_equiv_pos_as_xyz
x,y,z
-x,y+1/2,-z+1/2
-x,-y,-z
x,-y-1/2,z-1/2

loop_
_atom_site_label
_atom_site_type_symbol
_atom_site_fract_x
_atom_site_fract_y
_atom_site_fract_z
_atom_site_occupancy
_atom_site_U_iso_or_equiv
Cs3 Cs+1 0.2571 0.2239 0.3268 1 0.0
Br2 Br-1 0.037 0.2056 0.1492 1 0.0
Br9 Br 0.7681 0.2663 0.3188 1 0.0
Cs2 Cs+1 0.7473 0.3661 0.0757 1 0.0
Br11 Br 0.9354 0.3305 0.4295 1 0.0
Br6 Br-1 0.5357 0.5692 0.7512 1 0.0
Br3 Br-1 0.2611 0.3367 0.0418 1 0.0
Br5 Br-1 0.5315 0.446 0.9031 1 0.0
Br7 Br-1 0.9819 0.5584 0.7593 1 0.0
Br4 Br-1 0.4955 0.1711 -0.016 1 0.0
Au2 Au+3 0.7563 0.50157 0.83002 1 0.0
Br8 Br-1 0.977 0.4359 0.91 1 0.0
Au1 Au+3 0.2659 0.18892 0.0668 1 0.0
Cs1 Cs+1 0.7671 0.0241 0.0963 1 0.0
Br10 Br 0.6074 0.1984 0.2098 1 0.0
Br1 Br-1 0.2681 0.0412 0.0924 1 0.0
